data_7213223
loop_
_publ_author_name
'Sharp, John T.'
'Wilson, Paul'
'Parsons, Simon'
'Gould, Robert O.'

_publ_section_title
;
 Reactions of triene-conjugated diazo-compounds: reaction paths from
 o-(1,3-dienyl)aryldiazomethanes to 3,8-methano-1,2-diazocines and to
 pyrrolo[2,1-a]phthalazines via intramolecular (3&#x2005;+&#x2005;2) and
 1,1-cycloaddition reactions
;
_journal_issue 7
_journal_name_full 'Journal of the Chemical Society, Perkin Transactions 1'
_journal_page_first 1139
_journal_paper_doi 10.1039/a909516k
_journal_year 2000
_chemical_compound_source
;
?
;
_chemical_formula_moiety ' C24 H20 N2 '
_chemical_formula_sum 'C24 H20 N2'
_chemical_formula_weight 336.44
_chemical_name_systematic
;
 ?
;
_space_group_IT_number 14
_symmetry_cell_setting monoclinic
_symmetry_space_group_name_Hall '-P 2ybc'
_symmetry_space_group_name_H-M 'P 1 21/c 1'
_atom_sites_solution_hydrogens geom
_atom_sites_solution_primary direct
_audit_creation_date 97-08-19
_audit_creation_method CRYSTALS
_cell_angle_alpha 90
_cell_angle_beta 112.113(6)
_cell_angle_gamma 90
_cell_formula_units_Z 4.00
_cell_length_a 17.081(2)
_cell_length_b 7.0507(8)
_cell_length_c 16.116(2)
_cell_measurement_reflns_used 46
_cell_measurement_temperature 220
_cell_measurement_theta_max 22
_cell_measurement_theta_min 20
_cell_volume 1798.1(4)
_computing_cell_refinement DIF4
_computing_data_collection DIF4
_computing_data_reduction REDU4
_computing_molecular_graphics
;
 CAMERON (Watkin, Prout & Pearce,  1996)
;
_computing_publication_material
;
CRYSTALS Issue 10 (Watkin, Prout, Carruthers & Betteridge, 1996)
;
_computing_structure_refinement
;
CRYSTALS Issue 10 (Watkin, Prout, Carruthers & Betteridge, 1996)
;
_computing_structure_solution 'SIR92 (Giacovazzo et al, 1992)'
_diffrn_ambient_temperature 220
_diffrn_measurement_device
;
Stoe Stadi-4 diffractometer equipped
with an Oxford Cryosystems l.t. device.
;
_diffrn_measurement_method 'Omega-theta with learnt-profile (Clegg)'
_diffrn_radiation_monochromator graphite
_diffrn_radiation_type 'Cu K\a'
_diffrn_radiation_wavelength 1.54180
_diffrn_reflns_av_R_equivalents 0.02
_diffrn_reflns_limit_h_max 20
_diffrn_reflns_limit_h_min -11
_diffrn_reflns_limit_k_max 6
_diffrn_reflns_limit_k_min -8
_diffrn_reflns_limit_l_max 15
_diffrn_reflns_limit_l_min -18
_diffrn_reflns_number 4128
_diffrn_reflns_theta_max 70.08
_diffrn_reflns_theta_min 2.79
_diffrn_standards_decay_% 5.00
_diffrn_standards_interval_time 60
_diffrn_standards_number 3
_exptl_absorpt_coefficient_mu 0.53
_exptl_crystal_colour ' yellow '
_exptl_crystal_density_diffrn 1.24
_exptl_crystal_description ' block '
_exptl_crystal_F_000 713.74
_exptl_crystal_size_max 0.47
_exptl_crystal_size_mid 0.23
_exptl_crystal_size_min 0.19
_refine_diff_density_max 0.20
_refine_diff_density_min -0.18
_refine_ls_extinction_coef 31.5(33)
_refine_ls_extinction_method 'Larson 1970 Crystallographic Computing eq 22'
_refine_ls_goodness_of_fit_obs 1.1246
_refine_ls_hydrogen_treatment
;
 H atoms placed geometrically after each cycle
;
_refine_ls_matrix_type full
_refine_ls_number_parameters 236
_refine_ls_number_reflns 2633
_refine_ls_R_factor_obs 0.0451
_refine_ls_shift/esd_max 0.001145
_refine_ls_structure_factor_coef F
_refine_ls_weighting_scheme
;
 Chebychev polynomial (Carruthers & Watkin, 1979)
;
_refine_ls_wR_factor_obs 0.0475
_reflns_limit_h_max 19
_reflns_limit_h_min -20
_reflns_limit_k_max 8
_reflns_limit_k_min 0
_reflns_limit_l_max 18
_reflns_limit_l_min 0
_reflns_number_observed 2633
_reflns_number_total 3184
_reflns_observed_criterion >2.00\s(I)
_cod_data_source_file a909516ksup1.cif
_cod_data_source_block pw0375
_cod_depositor_comments
;
The following automatic conversions were performed:

'_symmetry_cell_setting' value 'Monoclinic ' changed to 'monoclinic'
according to /home/saulius/struct/CIF-dictionaries/cif_core.dic
dictionary named 'cif_core.dic' version 2.4.2 from 2011-04-26.

Automatic conversion script
Id: cif_fix_values 1891 2012-01-12 08:04:46Z andrius 

The following automatic conversions were performed:

'_atom_sites_solution_primary' value 'Direct_Methods' was changed to
'direct'.

'_atom_sites_solution_hydrogens' value 'Geometric' was changed to
'geom'.

Automatic conversion script
Id: cif_fix_values 6452 2018-10-05 10:23:21Z andrius 
;
_cod_original_cell_volume 1798.11
_cod_original_sg_symbol_H-M 'P 1 21/c 1 '
_cod_original_formula_sum ' C24 H20 N2 '
_cod_database_code 7213223

loop_
_symmetry_equiv_pos_as_xyz
x,y,z
-x,-y,-z
-x,y+1/2,-z+1/2
x,-y+1/2,z+1/2

loop_
_atom_site_aniso_label
_atom_site_aniso_U_11
_atom_site_aniso_U_22
_atom_site_aniso_U_33
_atom_site_aniso_U_23
_atom_site_aniso_U_13
_atom_site_aniso_U_12
N1 0.0484(8) 0.0285(7) 0.0411(8) 0.0056(6) 0.0250(7) 0.0058(6)
N2 0.0517(8) 0.0307(7) 0.0396(8) 0.0065(6) 0.0230(7) 0.0063(6)
C3 0.053(1) 0.0323(8) 0.0411(9) 0.0066(7) 0.0255(8) 0.0013(8)
C31 0.0347(8) 0.0349(8) 0.0287(8) -0.0011(7) 0.0117(6) -0.0031(7)
C4 0.0379(8) 0.0428(9) 0.0332(9) -0.0003(7) 0.0150(7) -0.0050(7)
C5 0.0371(8) 0.057(1) 0.0365(9) -0.0016(8) 0.0173(7) 0.0030(8)
C6 0.047(1) 0.048(1) 0.045(1) 0.0000(8) 0.0216(8) 0.0128(8)
C7 0.050(1) 0.0340(9) 0.0391(9) 0.0036(7) 0.0212(8) 0.0061(8)
C71 0.0344(8) 0.0320(8) 0.0294(8) -0.0021(7) 0.0113(6) -0.0001(6)
C8 0.0351(8) 0.0280(8) 0.0375(9) 0.0037(7) 0.0162(7) 0.0028(6)
C81 0.0398(9) 0.040(1) 0.048(1) 0.0012(8) 0.0148(8) -0.0019(8)
C9 0.0391(8) 0.0287(8) 0.0405(9) 0.0081(7) 0.0205(7) 0.0028(7)
C91 0.0400(8) 0.0363(9) 0.0308(8) 0.0041(7) 0.0191(7) 0.0062(7)
C92 0.0450(9) 0.0372(9) 0.0404(9) 0.0038(7) 0.0167(8) 0.0042(8)
C93 0.045(1) 0.053(1) 0.045(1) -0.0047(9) 0.0180(8) -0.0040(9)
C94 0.0389(9) 0.065(1) 0.046(1) 0.0001(9) 0.0129(8) 0.0055(9)
C95 0.048(1) 0.056(1) 0.053(1) 0.013(1) 0.0150(9) 0.0159(9)
C96 0.047(1) 0.0405(9) 0.051(1) 0.0105(8) 0.0219(8) 0.0061(8)
C10 0.0382(8) 0.0409(9) 0.0403(9) 0.0081(7) 0.0222(7) 0.0060(7)
C11 0.0353(8) 0.0361(9) 0.0359(9) 0.0032(7) 0.0178(7) 0.0030(7)
C111 0.0353(8) 0.0352(8) 0.0369(9) 0.0071(7) 0.0200(7) 0.0049(7)
C112 0.0380(8) 0.0393(9) 0.045(1) 0.0005(8) 0.0187(8) -0.0015(7)
C113 0.055(1) 0.0371(9) 0.053(1) -0.0062(8) 0.0297(9) -0.0048(8)
C114 0.056(1) 0.037(1) 0.070(1) 0.0062(9) 0.040(1) 0.0118(8)
C115 0.049(1) 0.052(1) 0.055(1) 0.0147(9) 0.0223(9) 0.0179(9)
C116 0.048(1) 0.049(1) 0.0377(9) 0.0059(8) 0.0174(8) 0.0090(8)

loop_
_atom_site_label
_atom_site_fract_x
_atom_site_fract_y
_atom_site_fract_z
_atom_site_U_iso_or_equiv
_atom_site_occupancy
_atom_site_thermal_displace_type
N1 0.68007(9) 0.2600(2) 0.09828(9) 0.0369 1.0000 Uani
N2 0.69633(9) 0.4171(2) 0.05925(9) 0.0390 1.0000 Uani
C3 0.7405(1) 0.3938(2) 0.0100(1) 0.0400 1.0000 Uani
C31 0.7832(1) 0.2210(2) 0.0038(1) 0.0329 1.0000 Uani
C4 0.8389(1) 0.2167(2) -0.0417(1) 0.0375 1.0000 Uani
C5 0.8822(1) 0.0527(3) -0.0433(1) 0.0427 1.0000 Uani
C6 0.8717(1) -0.1074(3) 0.0008(1) 0.0455 1.0000 Uani
C7 0.8178(1) -0.1037(2) 0.0474(1) 0.0399 1.0000 Uani
C71 0.7731(1) 0.0592(2) 0.0486(1) 0.0321 1.0000 Uani
C8 0.7085(1) 0.0612(2) 0.0922(1) 0.0328 1.0000 Uani
C81 0.6298(1) -0.0515(3) 0.0346(1) 0.0431 1.0000 Uani
C9 0.7384(1) -0.0106(2) 0.1915(1) 0.0345 1.0000 Uani
C91 0.8330(1) -0.0087(2) 0.2463(1) 0.0340 1.0000 Uani
C92 0.8800(1) 0.1561(2) 0.2576(1) 0.0407 1.0000 Uani
C93 0.9653(1) 0.1588(3) 0.3100(1) 0.0473 1.0000 Uani
C94 1.0048(1) -0.0041(3) 0.3531(1) 0.0509 1.0000 Uani
C95 0.9589(1) -0.1685(3) 0.3433(1) 0.0535 1.0000 Uani
C96 0.8731(1) -0.1716(3) 0.2897(1) 0.0451 1.0000 Uani
C10 0.6934(1) 0.1265(2) 0.2302(1) 0.0376 1.0000 Uani
C11 0.6657(1) 0.2782(2) 0.1785(1) 0.0345 1.0000 Uani
C111 0.6218(1) 0.4474(2) 0.1939(1) 0.0339 1.0000 Uani
C112 0.6519(1) 0.5409(2) 0.2755(1) 0.0397 1.0000 Uani
C113 0.6078(1) 0.6949(3) 0.2896(1) 0.0458 1.0000 Uani
C114 0.5339(1) 0.7552(3) 0.2227(1) 0.0493 1.0000 Uani
C115 0.5036(1) 0.6611(3) 0.1422(1) 0.0512 1.0000 Uani
C116 0.5471(1) 0.5075(3) 0.1271(1) 0.0443 1.0000 Uani
H31 0.7460 0.5046 -0.0263 0.0408 1.0000 Uiso
H41 0.8475 0.3327 -0.0729 0.0375 1.0000 Uiso
H51 0.9214 0.0500 -0.0764 0.0419 1.0000 Uiso
H61 0.9036 -0.2260 -0.0007 0.0461 1.0000 Uiso
H71 0.8101 -0.2197 0.0796 0.0405 1.0000 Uiso
H811 0.6457 -0.1855 0.0289 0.0421 1.0000 Uiso
H812 0.6043 0.0077 -0.0261 0.0421 1.0000 Uiso
H813 0.5873 -0.0489 0.0640 0.0421 1.0000 Uiso
H91 0.7260 -0.1481 0.1957 0.0354 1.0000 Uiso
H921 0.8511 0.2755 0.2278 0.0403 1.0000 Uiso
H931 0.9987 0.2783 0.3164 0.0467 1.0000 Uiso
H941 1.0666 -0.0026 0.3913 0.0482 1.0000 Uiso
H951 0.9875 -0.2868 0.3741 0.0518 1.0000 Uiso
H961 0.8400 -0.2922 0.2824 0.0450 1.0000 Uiso
H101 0.6848 0.1052 0.2876 0.0391 1.0000 Uiso
H1121 0.7054 0.4969 0.3242 0.0398 1.0000 Uiso
H1131 0.6298 0.7630 0.3482 0.0473 1.0000 Uiso
H1141 0.5022 0.8666 0.2333 0.0520 1.0000 Uiso
H1151 0.4494 0.7031 0.0941 0.0515 1.0000 Uiso
H1161 0.5251 0.4398 0.0684 0.0439 1.0000 Uiso

loop_
_atom_type_symbol
_atom_type_scat_dispersion_real
_atom_type_scat_dispersion_imag
_atom_type_scat_Cromer_Mann_a1
_atom_type_scat_Cromer_Mann_b1
_atom_type_scat_Cromer_Mann_a2
_atom_type_scat_Cromer_Mann_b2
_atom_type_scat_Cromer_Mann_a3
_atom_type_scat_Cromer_Mann_b3
_atom_type_scat_Cromer_Mann_a4
_atom_type_scat_Cromer_Mann_b4
_atom_type_scat_Cromer_Mann_c
_atom_type_scat_source
'C   ' 0.0170 0.0090 2.3100 20.8439 1.0200 10.2075 1.5886 0.5687 0.8650 51.6512 0.2156 International_Tables_Vol_IV_Table_2.2B
'H   ' 0.0000 0.0000 0.4930 10.5109 0.3229 26.1257 0.1402 3.1424 0.0408 57.7997 0.0030 International_Tables_Vol_IV_Table_2.2B
'N   ' 0.0290 0.0180 12.2126 0.0057 3.1322 9.8933 2.0125 28.9975 1.1663 0.5826 -11.5290 International_Tables_Vol_IV_Table_2.2B

loop_
_geom_angle_atom_site_label_1
_geom_angle_atom_site_label_2
_geom_angle_atom_site_label_3
_geom_angle
_geom_angle_publ_flag
N2 N1 C8 127.4(1) yes
N2 N1 C11 119.3(1) yes
C8 N1 C11 108.5(1) yes
N1 N2 C3 116.8(1) yes
N2 C3 C31 125.2(1) yes
N2 C3 H31 117.7(2) no
C31 C3 H31 117.1(2) no
C3 C31 C4 121.0(1) yes
C3 C31 C71 119.3(1) yes
C4 C31 C71 119.6(1) yes
C31 C4 C5 120.1(2) yes
C31 C4 H41 120.2(2) no
C5 C4 H41 119.7(2) no
C4 C5 C6 120.2(2) yes
C4 C5 H51 119.8(2) no
C6 C5 H51 120.0(2) no
C5 C6 C7 120.1(2) yes
C5 C6 H61 119.6(2) no
C7 C6 H61 120.3(2) no
C6 C7 C71 120.3(2) yes
C6 C7 H71 120.4(2) no
C71 C7 H71 119.2(2) no
C31 C71 C7 119.6(1) yes
C31 C71 C8 119.1(1) yes
C7 C71 C8 121.1(1) yes
N1 C8 C71 110.5(1) yes
N1 C8 C81 107.0(1) yes
C71 C8 C81 109.8(1) yes
N1 C8 C9 103.0(1) yes
C71 C8 C9 117.1(1) yes
C81 C8 C9 108.9(1) yes
C8 C81 H811 109.8(1) no
C8 C81 H812 109.6(2) no
H811 C81 H812 109.7(2) no
C8 C81 H813 109.2(2) no
H811 C81 H813 109.3(2) no
H812 C81 H813 109.1(2) no
C8 C9 C91 117.1(1) yes
C8 C9 C10 101.2(1) yes
C91 C9 C10 110.4(1) yes
C8 C9 H91 112.7(1) no
C91 C9 H91 100.1(1) no
C10 C9 H91 116.1(1) no
C9 C91 C92 121.4(1) yes
C9 C91 C96 120.1(1) yes
C92 C91 C96 118.5(2) yes
C91 C92 C93 121.2(2) yes
C91 C92 H921 119.0(2) no
C93 C92 H921 119.8(2) no
C92 C93 C94 119.9(2) yes
C92 C93 H931 120.2(2) no
C94 C93 H931 119.9(2) no
C93 C94 C95 119.7(2) yes
C93 C94 H941 120.1(2) no
C95 C94 H941 120.2(2) no
C94 C95 C96 120.4(2) yes
C94 C95 H951 119.7(2) no
C96 C95 H951 119.9(2) no
C91 C96 C95 120.3(2) yes
C91 C96 H961 119.6(2) no
C95 C96 H961 120.1(2) no
C9 C10 C11 112.0(1) yes
C9 C10 H101 124.1(2) no
C11 C10 H101 123.9(2) no
N1 C11 C10 110.9(1) yes
N1 C11 C111 120.1(1) yes
C10 C11 C111 129.0(1) yes
C11 C111 C112 120.8(1) yes
C11 C111 C116 119.5(2) yes
C112 C111 C116 119.6(2) yes
C111 C112 C113 119.8(2) yes
C111 C112 H1121 119.9(2) no
C113 C112 H1121 120.3(2) no
C112 C113 C114 120.3(2) yes
C112 C113 H1131 119.7(2) no
C114 C113 H1131 119.9(2) no
C113 C114 C115 119.8(2) yes
C113 C114 H1141 120.1(2) no
C115 C114 H1141 120.1(2) no
C114 C115 C116 120.5(2) yes
C114 C115 H1151 119.9(2) no
C116 C115 H1151 119.6(2) no
C111 C116 C115 119.9(2) yes
C111 C116 H1161 119.8(2) no
C115 C116 H1161 120.3(2) no

loop_
_geom_bond_atom_site_label_1
_geom_bond_atom_site_label_2
_geom_bond_distance
_geom_bond_publ_flag
N1 N2 1.353(2) yes
N1 C8 1.499(2) yes
N1 C11 1.411(2) yes
N2 C3 1.294(2) yes
C3 C31 1.443(2) yes
C3 H31 1.002(2) no
C31 C4 1.402(2) yes
C31 C71 1.395(2) yes
C4 C5 1.378(2) yes
C4 H41 1.000(2) no
C5 C6 1.381(3) yes
C5 H51 1.002(2) no
C6 C7 1.390(2) yes
C6 H61 1.003(2) no
C7 C71 1.384(2) yes
C7 H71 1.004(2) no
C71 C8 1.515(2) yes
C8 C81 1.537(2) yes
C8 C9 1.570(2) yes
C81 H811 0.997(2) no
C81 H812 1.000(2) no
C81 H813 1.005(2) no
C9 C91 1.522(2) yes
C9 C10 1.508(2) yes
C9 H91 1.000(2) no
C91 C92 1.385(2) yes
C91 C96 1.385(2) yes
C92 C93 1.382(3) yes
C92 H921 1.002(2) no
C93 C94 1.380(3) yes
C93 H931 1.001(2) no
C94 C95 1.375(3) yes
C94 H941 1.003(2) no
C95 C96 1.393(3) yes
C95 H951 0.999(2) no
C96 H961 1.003(2) no
C10 C11 1.328(2) yes
C10 H101 1.002(2) no
C11 C111 1.478(2) yes
C111 C112 1.386(2) yes
C111 C116 1.389(2) yes
C112 C113 1.388(2) yes
C112 H1121 1.003(2) no
C113 C114 1.382(3) yes
C113 H1131 0.998(2) no
C114 C115 1.373(3) yes
C114 H1141 1.004(2) no
C115 C116 1.386(3) yes
C115 H1151 1.003(2) no
C116 H1161 0.998(2) no
